data_4064033
loop_
_publ_author_name
'Lentijo, Sergio'
'Miguel, Jes\'us A.'
'Espinet, Pablo'

_publ_section_title
;
 Cyclopalladated Complexes of Perylene Imine: Formation of Acetato-Bridged
 Dinuclear Complexes with 6,6- and 5,6-Membered Metallacycles
;
_journal_issue 5
_journal_name_full Organometallics
_journal_page_first 1059
_journal_paper_doi 10.1021/om1010929
_journal_volume 30
_journal_year 2011
_chemical_formula_sum 'C62 H46 N2 O4 Pd2'
_chemical_formula_weight 1095.81
_chemical_name_systematic
; 
 ? 
;
_space_group_IT_number 14
_symmetry_cell_setting monoclinic
_symmetry_space_group_name_Hall '-P 2ybc'
_symmetry_space_group_name_H-M 'P 1 21/c 1'
_atom_sites_solution_hydrogens geom
_atom_sites_solution_primary direct
_atom_sites_solution_secondary difmap
_audit_creation_method SHELXL-97
_cell_angle_alpha 90.00
_cell_angle_beta 92.424(8)
_cell_angle_gamma 90.00
_cell_formula_units_Z 4
_cell_length_a 17.700(8)
_cell_length_b 18.299(8)
_cell_length_c 14.666(7)
_cell_measurement_reflns_used 915
_cell_measurement_temperature 298(2)
_cell_measurement_theta_max 20.822
_cell_measurement_theta_min 2.559
_cell_volume 4746(4)
_computing_cell_refinement 'Bruker SMART'
_computing_data_collection 'Bruker SMART'
_computing_data_reduction 'Bruker SAINT'
_computing_molecular_graphics 'Bruker SHELXTL'
_computing_publication_material 'Bruker SHELXTL'
_computing_structure_refinement 'SHELXL-97 (Sheldrick, 1997)'
_computing_structure_solution 'SHELXS-97 (Sheldrick, 1990)'
_diffrn_ambient_temperature 298(2)
_diffrn_measured_fraction_theta_full 0.995
_diffrn_measured_fraction_theta_max 0.995
_diffrn_measurement_device_type 'CCD area detector'
_diffrn_measurement_method 'phi and omega scans'
_diffrn_radiation_monochromator graphite
_diffrn_radiation_source 'fine-focus sealed tube'
_diffrn_radiation_type MoK\a
_diffrn_radiation_wavelength 0.71073
_diffrn_reflns_av_R_equivalents 0.0720
_diffrn_reflns_av_sigmaI/netI 0.0650
_diffrn_reflns_limit_h_max 22
_diffrn_reflns_limit_h_min -21
_diffrn_reflns_limit_k_max 22
_diffrn_reflns_limit_k_min -22
_diffrn_reflns_limit_l_max 18
_diffrn_reflns_limit_l_min -18
_diffrn_reflns_number 41037
_diffrn_reflns_theta_full 26.41
_diffrn_reflns_theta_max 26.41
_diffrn_reflns_theta_min 1.15
_exptl_absorpt_coefficient_mu 0.812
_exptl_absorpt_correction_T_max 1.000000
_exptl_absorpt_correction_T_min 0.821776
_exptl_absorpt_correction_type multi-scan
_exptl_absorpt_process_details (G.M.Sheldrick,SADABS,1996)
_exptl_crystal_colour BLACK
_exptl_crystal_density_diffrn 1.534
_exptl_crystal_density_method 'not measured'
_exptl_crystal_description BLOCK
_exptl_crystal_F_000 2224
_exptl_crystal_size_max 0.32
_exptl_crystal_size_mid 0.16
_exptl_crystal_size_min 0.05
_refine_diff_density_max 0.672
_refine_diff_density_min -0.408
_refine_diff_density_rms 0.145
_refine_ls_extinction_method none
_refine_ls_goodness_of_fit_ref 1.050
_refine_ls_hydrogen_treatment constr
_refine_ls_matrix_type full
_refine_ls_number_parameters 635
_refine_ls_number_reflns 9697
_refine_ls_number_restraints 0
_refine_ls_restrained_S_all 1.050
_refine_ls_R_factor_all 0.1169
_refine_ls_R_factor_gt 0.0481
_refine_ls_shift/su_max 0.001
_refine_ls_shift/su_mean 0.000
_refine_ls_structure_factor_coef Fsqd
_refine_ls_weighting_details 'calc w=1/[\s^2^(Fo^2^)+(0.0722P)^2^+0.6116P] where P=(Fo^2^+2Fc^2^)/3'
_refine_ls_weighting_scheme calc
_refine_ls_wR_factor_gt 0.1093
_refine_ls_wR_factor_ref 0.1540
_reflns_number_gt 5338
_reflns_number_total 9697
_reflns_threshold_expression >2sigma(I)
_cod_data_source_file om1010929_si_001.cif
_cod_data_source_block 4
_cod_depositor_comments
;
The following automatic conversions were performed:

'_symmetry_cell_setting' value 'Monoclinic' changed to 'monoclinic'
according to /home/saulius/struct/CIF-dictionaries/cif_core.dic
dictionary named 'cif_core.dic' version 2.4.1 from
2010-06-29.

'_exptl_absorpt_correction_type' value 'MULTI-SCAN'
changed to 'multi-scan' according to
/home/saulius/struct/CIF-dictionaries/cif_core.dic dictionary named
'cif_core.dic' version 2.4.1 from 2010-06-29.

Automatic conversion script
Id: cif_fix_values 1715 2011-07-08 13:25:40Z adriana 
;
_cod_original_sg_symbol_H-M P2(1)/c
_cod_database_code 4064033

loop_
_symmetry_equiv_pos_as_xyz
'x, y, z'
'-x, y+1/2, -z+1/2'
'-x, -y, -z'
'x, -y-1/2, z-1/2'

loop_
_atom_site_label
_atom_site_type_symbol
_atom_site_fract_x
_atom_site_fract_y
_atom_site_fract_z
_atom_site_U_iso_or_equiv
_atom_site_adp_type
_atom_site_occupancy
_atom_site_symmetry_multiplicity
_atom_site_calc_flag
_atom_site_refinement_flags
Pd1 Pd 0.21865(2) 0.45071(2) 0.13528(3) 0.05617(16) Uani 1 1 d .
Pd2 Pd 0.25226(2) 0.35468(2) 0.28958(3) 0.05746(16) Uani 1 1 d .
N1 N 0.1990(3) 0.3848(3) 0.0295(3) 0.0569(11) Uani 1 1 d .
N2 N 0.2601(2) 0.2544(2) 0.2314(3) 0.0590(12) Uani 1 1 d .
O4 O 0.1325(2) 0.3584(2) 0.2925(3) 0.0815(13) Uani 1 1 d .
O3 O 0.1051(2) 0.4361(3) 0.1789(3) 0.0777(12) Uani 1 1 d .
O2 O 0.2565(2) 0.4528(2) 0.3577(3) 0.0705(11) Uani 1 1 d .
O1 O 0.2324(2) 0.5256(2) 0.2384(3) 0.0684(11) Uani 1 1 d .
C7 C 0.3258(3) 0.4599(3) 0.1055(3) 0.0521(13) Uani 1 1 d .
C32 C 0.3628(3) 0.3457(3) 0.2918(3) 0.0516(13) Uani 1 1 d .
C21 C 0.2487(3) 0.3416(3) -0.0024(4) 0.0613(15) Uani 1 1 d .
H21 H 0.2313 0.3064 -0.0439 0.074 Uiso 1 1 calc R
C51 C 0.3286(3) 0.2334(3) 0.2213(4) 0.0598(14) Uani 1 1 d .
H51 H 0.3387 0.1891 0.1931 0.072 Uiso 1 1 calc R
C1 C 0.3284(3) 0.3425(3) 0.0196(3) 0.0555(14) Uani 1 1 d .
C2 C 0.3704(4) 0.2874(4) -0.0167(4) 0.0697(17) Uani 1 1 d .
H2 H 0.3452 0.2496 -0.0476 0.084 Uiso 1 1 calc R
C3 C 0.4483(4) 0.2858(4) -0.0089(4) 0.0750(18) Uani 1 1 d .
H3 H 0.4741 0.2465 -0.0331 0.090 Uiso 1 1 calc R
C5 C 0.4469(3) 0.4026(3) 0.0698(3) 0.0535(14) Uani 1 1 d .
C6 C 0.3662(3) 0.4016(3) 0.0668(3) 0.0509(13) Uani 1 1 d .
C8 C 0.3660(3) 0.5205(3) 0.1339(4) 0.0611(15) Uani 1 1 d .
H8 H 0.3400 0.5610 0.1544 0.073 Uiso 1 1 calc R
C4 C 0.4891(3) 0.3418(4) 0.0345(4) 0.0633(16) Uani 1 1 d .
C9 C 0.4438(4) 0.5231(3) 0.1331(4) 0.0648(16) Uani 1 1 d .
H9 H 0.4684 0.5659 0.1513 0.078 Uiso 1 1 calc R
C10 C 0.4866(3) 0.4642(3) 0.1061(3) 0.0583(15) Uani 1 1 d .
C11 C 0.5695(4) 0.4645(4) 0.1136(4) 0.0695(18) Uani 1 1 d .
C12 C 0.6100(4) 0.4028(5) 0.0838(4) 0.0749(19) Uani 1 1 d .
C13 C 0.5709(4) 0.3415(4) 0.0434(4) 0.0768(19) Uani 1 1 d .
C14 C 0.6137(4) 0.2838(5) 0.0138(5) 0.100(2) Uani 1 1 d .
H14 H 0.5890 0.2440 -0.0135 0.120 Uiso 1 1 calc R
C15 C 0.6922(5) 0.2828(7) 0.0235(6) 0.130(4) Uani 1 1 d .
H15 H 0.7194 0.2428 0.0036 0.156 Uiso 1 1 calc R
C16 C 0.7287(5) 0.3412(8) 0.0625(7) 0.131(4) Uani 1 1 d .
H16 H 0.7812 0.3400 0.0692 0.157 Uiso 1 1 calc R
C17 C 0.6905(4) 0.4029(6) 0.0927(5) 0.100(3) Uani 1 1 d .
C18 C 0.7278(5) 0.4636(7) 0.1318(6) 0.108(3) Uani 1 1 d .
H18 H 0.7803 0.4634 0.1389 0.130 Uiso 1 1 calc R
C19 C 0.6890(5) 0.5222(6) 0.1593(5) 0.101(3) Uani 1 1 d .
H19 H 0.7145 0.5624 0.1843 0.121 Uiso 1 1 calc R
C20 C 0.6100(4) 0.5222(4) 0.1501(4) 0.086(2) Uani 1 1 d .
H20 H 0.5839 0.5631 0.1694 0.103 Uiso 1 1 calc R
C22 C 0.1228(3) 0.3797(3) -0.0066(4) 0.0631(15) Uani 1 1 d .
C27 C 0.0885(4) 0.4393(4) -0.0454(4) 0.0722(17) Uani 1 1 d .
H27 H 0.1150 0.4831 -0.0482 0.087 Uiso 1 1 calc R
C26 C 0.0155(4) 0.4358(4) -0.0803(5) 0.082(2) Uani 1 1 d .
H26 H -0.0058 0.4770 -0.1083 0.099 Uiso 1 1 calc R
C25 C -0.0268(4) 0.3732(5) -0.0753(5) 0.092(2) Uani 1 1 d .
C24 C 0.0081(4) 0.3143(5) -0.0364(7) 0.129(4) Uani 1 1 d .
H24 H -0.0185 0.2706 -0.0333 0.155 Uiso 1 1 calc R
C23 C 0.0819(4) 0.3166(4) -0.0013(6) 0.115(3) Uani 1 1 d .
H23 H 0.1036 0.2754 0.0260 0.138 Uiso 1 1 calc R
C28 C -0.1079(4) 0.3716(5) -0.1116(7) 0.132(4) Uani 1 1 d .
H28A H -0.1401 0.3761 -0.0600 0.159 Uiso 1 1 calc R
H28B H -0.1163 0.4147 -0.1492 0.159 Uiso 1 1 calc R
C29 C -0.1316(5) 0.3137(6) -0.1605(11) 0.210(7) Uani 1 1 d .
H29A H -0.1061 0.3124 -0.2169 0.315 Uiso 1 1 calc R
H29B H -0.1852 0.3173 -0.1730 0.315 Uiso 1 1 calc R
H29C H -0.1207 0.2698 -0.1266 0.315 Uiso 1 1 calc R
C31 C 0.3888(3) 0.2798(3) 0.2543(4) 0.0552(14) Uani 1 1 d .
C33 C 0.4160(3) 0.3959(3) 0.3245(3) 0.0548(14) Uani 1 1 d .
H33 H 0.3991 0.4394 0.3492 0.066 Uiso 1 1 calc R
C34 C 0.4931(3) 0.3839(3) 0.3220(3) 0.0522(13) Uani 1 1 d .
C35 C 0.5207(3) 0.3174(3) 0.2858(3) 0.0547(14) Uani 1 1 d .
C36 C 0.4670(3) 0.2640(3) 0.2515(4) 0.0562(14) Uani 1 1 d .
C37 C 0.4946(4) 0.1975(3) 0.2175(4) 0.0698(17) Uani 1 1 d .
H37 H 0.4608 0.1626 0.1942 0.084 Uiso 1 1 calc R
C38 C 0.5699(4) 0.1839(4) 0.2184(5) 0.0819(19) Uani 1 1 d .
H38 H 0.5869 0.1395 0.1962 0.098 Uiso 1 1 calc R
C39 C 0.6217(4) 0.2344(4) 0.2514(5) 0.0773(18) Uani 1 1 d .
H39 H 0.6730 0.2232 0.2515 0.093 Uiso 1 1 calc R
C40 C 0.5992(3) 0.3017(3) 0.2845(4) 0.0622(15) Uani 1 1 d .
C41 C 0.6540(3) 0.3559(4) 0.3199(4) 0.0637(16) Uani 1 1 d .
C42 C 0.6268(3) 0.4226(3) 0.3552(4) 0.0613(15) Uani 1 1 d .
C43 C 0.5484(3) 0.4383(3) 0.3570(4) 0.0570(14) Uani 1 1 d .
C44 C 0.5260(4) 0.5046(3) 0.3926(4) 0.0700(17) Uani 1 1 d .
H44 H 0.4749 0.5161 0.3926 0.084 Uiso 1 1 calc R
C45 C 0.5793(4) 0.5544(4) 0.4287(4) 0.080(2) Uani 1 1 d .
H45 H 0.5631 0.5982 0.4534 0.096 Uiso 1 1 calc R
C46 C 0.6543(4) 0.5396(4) 0.4282(5) 0.084(2) Uani 1 1 d .
H46 H 0.6889 0.5730 0.4531 0.100 Uiso 1 1 calc R
C47 C 0.6797(4) 0.4753(4) 0.3909(4) 0.0738(18) Uani 1 1 d .
C48 C 0.7584(4) 0.4596(5) 0.3866(5) 0.092(2) Uani 1 1 d .
H48 H 0.7936 0.4937 0.4085 0.111 Uiso 1 1 calc R
C49 C 0.7828(4) 0.3964(5) 0.3514(5) 0.098(2) Uani 1 1 d .
H49 H 0.8345 0.3875 0.3495 0.118 Uiso 1 1 calc R
C50 C 0.7318(4) 0.3441(4) 0.3179(5) 0.085(2) Uani 1 1 d .
H50 H 0.7498 0.3008 0.2937 0.102 Uiso 1 1 calc R
C52 C 0.1996(3) 0.2112(3) 0.1926(5) 0.0650(16) Uani 1 1 d .
C53 C 0.1366(4) 0.1988(4) 0.2423(5) 0.086(2) Uani 1 1 d .
H53 H 0.1323 0.2192 0.2999 0.103 Uiso 1 1 calc R
C54 C 0.0790(4) 0.1544(4) 0.2033(7) 0.106(3) Uani 1 1 d .
H54 H 0.0366 0.1445 0.2366 0.127 Uiso 1 1 calc R
C55 C 0.0837(5) 0.1252(4) 0.1174(8) 0.102(3) Uani 1 1 d .
C56 C 0.1461(5) 0.1391(4) 0.0696(6) 0.091(2) Uani 1 1 d .
H56 H 0.1496 0.1201 0.0111 0.109 Uiso 1 1 calc R
C57 C 0.2047(4) 0.1811(3) 0.1068(5) 0.0737(18) Uani 1 1 d .
H57 H 0.2477 0.1891 0.0739 0.088 Uiso 1 1 calc R
C58 C 0.0204(6) 0.0753(6) 0.0804(10) 0.182(5) Uani 1 1 d .
H58A H 0.0371 0.0535 0.0244 0.218 Uiso 1 1 calc R
H58B H 0.0150 0.0359 0.1239 0.218 Uiso 1 1 calc R
C59 C -0.0434(7) 0.1016(9) 0.0640(14) 0.322(13) Uani 1 1 d .
H59A H -0.0474 0.1477 0.0947 0.483 Uiso 1 1 calc R
H59B H -0.0811 0.0687 0.0851 0.483 Uiso 1 1 calc R
H59C H -0.0510 0.1088 -0.0006 0.483 Uiso 1 1 calc R
C61 C 0.2463(3) 0.5141(4) 0.3201(4) 0.0607(15) Uani 1 1 d .
C62 C 0.2537(4) 0.5799(4) 0.3813(4) 0.087(2) Uani 1 1 d .
H62A H 0.2349 0.6223 0.3491 0.130 Uiso 1 1 calc R
H62B H 0.3059 0.5872 0.3994 0.130 Uiso 1 1 calc R
H62C H 0.2250 0.5723 0.4346 0.130 Uiso 1 1 calc R
C63 C 0.0880(3) 0.3934(4) 0.2411(5) 0.0739(18) Uani 1 1 d .
C64 C 0.0044(4) 0.3817(5) 0.2540(7) 0.126(3) Uani 1 1 d .
H64A H -0.0158 0.3495 0.2073 0.189 Uiso 1 1 calc R
H64B H -0.0214 0.4278 0.2499 0.189 Uiso 1 1 calc R
H64C H -0.0026 0.3604 0.3128 0.189 Uiso 1 1 calc R

loop_
_atom_site_aniso_label
_atom_site_aniso_U_11
_atom_site_aniso_U_22
_atom_site_aniso_U_33
_atom_site_aniso_U_23
_atom_site_aniso_U_13
_atom_site_aniso_U_12
Pd1 0.0532(3) 0.0667(3) 0.0481(3) 0.0053(2) -0.00477(19) 0.0049(2)
Pd2 0.0519(3) 0.0638(3) 0.0561(3) 0.0095(2) -0.0040(2) 0.0031(2)
N1 0.055(3) 0.062(3) 0.052(3) 0.005(2) -0.006(2) -0.004(2)
N2 0.048(3) 0.059(3) 0.069(3) 0.015(2) -0.010(2) -0.005(2)
O4 0.054(3) 0.089(3) 0.102(3) 0.022(3) 0.007(2) 0.004(2)
O3 0.052(2) 0.110(4) 0.071(3) 0.017(3) 0.002(2) 0.012(2)
O2 0.077(3) 0.076(3) 0.058(2) -0.001(2) -0.004(2) 0.015(2)
O1 0.076(3) 0.072(3) 0.057(2) -0.001(2) -0.001(2) 0.012(2)
C7 0.059(3) 0.058(3) 0.039(3) 0.008(3) -0.004(2) 0.005(3)
C32 0.052(3) 0.056(3) 0.046(3) 0.012(3) -0.006(2) 0.000(3)
C21 0.070(4) 0.068(4) 0.045(3) 0.005(3) -0.006(3) -0.009(3)
C51 0.061(4) 0.055(3) 0.062(4) 0.008(3) -0.010(3) -0.002(3)
C1 0.061(4) 0.064(4) 0.041(3) -0.002(3) 0.000(3) 0.002(3)
C2 0.073(4) 0.079(4) 0.056(4) -0.010(3) 0.003(3) -0.002(4)
C3 0.083(5) 0.086(5) 0.057(4) -0.010(3) 0.008(3) 0.016(4)
C5 0.054(3) 0.074(4) 0.033(3) 0.015(3) -0.002(2) -0.003(3)
C6 0.053(3) 0.062(3) 0.037(3) 0.009(3) -0.008(2) -0.003(3)
C8 0.067(4) 0.061(4) 0.054(3) -0.001(3) 0.001(3) -0.006(3)
C4 0.063(4) 0.092(5) 0.035(3) 0.011(3) 0.007(3) 0.011(3)
C9 0.075(4) 0.068(4) 0.051(3) 0.010(3) -0.008(3) -0.018(3)
C10 0.055(4) 0.081(4) 0.039(3) 0.018(3) -0.001(3) -0.008(3)
C11 0.066(4) 0.101(5) 0.041(3) 0.031(3) -0.004(3) -0.013(4)
C12 0.057(4) 0.127(6) 0.041(3) 0.025(4) 0.005(3) -0.002(4)
C13 0.066(4) 0.122(6) 0.043(3) 0.010(4) 0.012(3) 0.014(4)
C14 0.072(5) 0.149(7) 0.079(5) -0.007(5) 0.010(4) 0.023(5)
C15 0.085(7) 0.212(12) 0.094(7) -0.001(7) 0.024(5) 0.046(7)
C16 0.054(5) 0.243(14) 0.096(7) 0.019(8) 0.014(5) 0.016(7)
C17 0.056(5) 0.176(9) 0.068(5) 0.043(5) 0.016(4) 0.012(6)
C18 0.059(5) 0.181(10) 0.084(6) 0.044(6) -0.010(4) -0.035(6)
C19 0.084(6) 0.139(8) 0.079(5) 0.042(5) -0.017(4) -0.046(5)
C20 0.068(5) 0.119(6) 0.068(4) 0.031(4) -0.010(3) -0.024(4)
C22 0.060(4) 0.065(4) 0.063(4) 0.008(3) -0.013(3) -0.005(3)
C27 0.064(4) 0.079(4) 0.073(4) 0.011(3) -0.013(3) -0.004(3)
C26 0.070(5) 0.094(5) 0.082(5) 0.020(4) -0.016(4) 0.010(4)
C25 0.059(4) 0.105(6) 0.110(6) 0.002(5) -0.031(4) 0.015(4)
C24 0.078(5) 0.096(6) 0.207(10) 0.034(6) -0.062(6) -0.028(5)
C23 0.083(5) 0.080(5) 0.177(9) 0.055(5) -0.057(5) -0.014(4)
C28 0.076(5) 0.132(8) 0.184(10) -0.007(7) -0.060(6) 0.011(5)
C29 0.080(6) 0.151(9) 0.39(2) -0.057(12) -0.114(9) -0.004(6)
C31 0.054(3) 0.061(4) 0.049(3) 0.009(3) -0.008(3) -0.002(3)
C33 0.056(4) 0.056(3) 0.052(3) 0.009(3) -0.004(3) 0.006(3)
C34 0.061(4) 0.056(3) 0.039(3) 0.012(2) -0.004(3) -0.004(3)
C35 0.054(3) 0.064(4) 0.046(3) 0.018(3) -0.010(3) -0.002(3)
C36 0.055(3) 0.057(3) 0.056(3) 0.007(3) -0.006(3) 0.002(3)
C37 0.066(4) 0.062(4) 0.081(4) -0.004(3) -0.006(3) 0.004(3)
C38 0.070(5) 0.069(4) 0.106(6) -0.006(4) 0.001(4) 0.012(4)
C39 0.059(4) 0.082(5) 0.090(5) 0.010(4) -0.005(3) 0.008(4)
C40 0.058(4) 0.072(4) 0.056(3) 0.016(3) -0.003(3) 0.003(3)
C41 0.051(4) 0.081(4) 0.058(4) 0.020(3) -0.010(3) -0.006(3)
C42 0.057(4) 0.075(4) 0.051(3) 0.023(3) -0.013(3) -0.012(3)
C43 0.065(4) 0.061(4) 0.044(3) 0.014(3) -0.010(3) -0.010(3)
C44 0.074(4) 0.071(4) 0.064(4) 0.008(3) -0.010(3) -0.010(3)
C45 0.105(6) 0.071(4) 0.062(4) 0.002(3) -0.013(4) -0.023(4)
C46 0.086(5) 0.087(5) 0.075(5) 0.019(4) -0.029(4) -0.030(4)
C47 0.073(5) 0.079(5) 0.067(4) 0.021(4) -0.021(3) -0.022(4)
C48 0.079(6) 0.115(7) 0.082(5) 0.020(5) -0.021(4) -0.035(5)
C49 0.059(5) 0.129(7) 0.105(6) 0.019(6) -0.018(4) -0.019(5)
C50 0.062(4) 0.099(5) 0.094(5) 0.013(4) -0.005(4) -0.011(4)
C52 0.057(4) 0.057(4) 0.079(4) 0.016(3) -0.017(3) -0.001(3)
C53 0.067(4) 0.090(5) 0.100(5) 0.018(4) -0.001(4) -0.011(4)
C54 0.063(5) 0.101(6) 0.153(8) 0.017(6) -0.005(5) -0.036(4)
C55 0.081(6) 0.073(5) 0.150(8) -0.005(5) -0.038(6) -0.012(4)
C56 0.084(5) 0.071(5) 0.115(6) -0.013(4) -0.022(5) 0.001(4)
C57 0.064(4) 0.066(4) 0.090(5) 0.001(4) -0.020(4) 0.001(3)
C58 0.100(8) 0.159(10) 0.280(16) -0.032(10) -0.064(9) -0.052(7)
C59 0.100(9) 0.35(2) 0.51(3) -0.25(2) -0.103(14) 0.004(12)
C61 0.045(3) 0.083(5) 0.054(4) -0.007(3) 0.001(3) 0.012(3)
C62 0.103(5) 0.086(5) 0.072(4) -0.017(4) -0.003(4) 0.006(4)
C63 0.046(4) 0.094(5) 0.082(5) 0.003(4) 0.002(3) 0.003(4)
C64 0.052(4) 0.153(8) 0.172(9) 0.035(7) 0.015(5) -0.008(5)

loop_
_atom_type_symbol
_atom_type_description
_atom_type_scat_dispersion_real
_atom_type_scat_dispersion_imag
_atom_type_scat_source
C C 0.0033 0.0016 'International Tables Vol C Tables 4.2.6.8 and 6.1.1.4'
H H 0.0000 0.0000 'International Tables Vol C Tables 4.2.6.8 and 6.1.1.4'
N N 0.0061 0.0033 'International Tables Vol C Tables 4.2.6.8 and 6.1.1.4'
O O 0.0106 0.0060 'International Tables Vol C Tables 4.2.6.8 and 6.1.1.4'
Pd Pd -0.9988 1.0072 'International Tables Vol C Tables 4.2.6.8 and 6.1.1.4'

loop_
_geom_angle_atom_site_label_1
_geom_angle_atom_site_label_2
_geom_angle_atom_site_label_3
_geom_angle
C7 Pd1 N1 91.0(2)
C7 Pd1 O1 91.19(19)
N1 Pd1 O1 174.68(17)
C7 Pd1 O3 174.89(18)
N1 Pd1 O3 91.26(18)
O1 Pd1 O3 86.98(17)
C32 Pd2 N2 81.1(2)
C32 Pd2 O2 92.8(2)
N2 Pd2 O2 172.84(17)
C32 Pd2 O4 176.32(19)
N2 Pd2 O4 97.06(18)
O2 Pd2 O4 88.77(17)
C21 N1 C22 118.3(5)
C21 N1 Pd1 123.9(4)
C22 N1 Pd1 117.3(4)
C51 N2 C52 118.8(5)
C51 N2 Pd2 113.6(4)
C52 N2 Pd2 127.2(4)
C63 O4 Pd2 127.6(4)
C63 O3 Pd1 123.6(4)
C61 O2 Pd2 124.3(4)
C61 O1 Pd1 128.0(4)
C8 C7 C6 117.8(5)
C8 C7 Pd1 119.5(4)
C6 C7 Pd1 122.1(4)
C33 C32 C31 118.2(5)
C33 C32 Pd2 127.8(4)
C31 C32 Pd2 114.1(4)
N1 C21 C1 126.3(5)
N2 C51 C31 118.4(5)
C2 C1 C6 119.6(5)
C2 C1 C21 116.5(5)
C6 C1 C21 123.5(5)
C1 C2 C3 122.5(6)
C2 C3 C4 121.4(6)
C10 C5 C6 120.0(5)
C10 C5 C4 119.3(5)
C6 C5 C4 120.6(5)
C7 C6 C5 119.9(5)
C7 C6 C1 122.0(5)
C5 C6 C1 118.0(5)
C7 C8 C9 122.0(6)
C3 C4 C13 122.5(6)
C3 C4 C5 117.6(5)
C13 C4 C5 119.9(6)
C8 C9 C10 122.3(6)
C9 C10 C5 117.2(5)
C9 C10 C11 122.2(6)
C5 C10 C11 120.5(6)
C20 C11 C12 118.0(6)
C20 C11 C10 122.5(7)
C12 C11 C10 119.5(6)
C11 C12 C17 119.2(8)
C11 C12 C13 120.6(6)
C17 C12 C13 120.1(8)
C14 C13 C12 117.9(7)
C14 C13 C4 122.2(7)
C12 C13 C4 119.9(6)
C13 C14 C15 122.4(9)
C16 C15 C14 119.1(10)
C15 C16 C17 122.6(9)
C16 C17 C18 122.9(9)
C16 C17 C12 117.8(9)
C18 C17 C12 119.3(9)
C19 C18 C17 121.1(8)
C18 C19 C20 119.5(9)
C11 C20 C19 122.8(8)
C27 C22 C23 118.2(6)
C27 C22 N1 120.0(5)
C23 C22 N1 121.8(5)
C22 C27 C26 121.1(6)
C27 C26 C25 121.8(6)
C24 C25 C26 116.5(6)
C24 C25 C28 122.8(8)
C26 C25 C28 120.7(7)
C25 C24 C23 122.5(7)
C22 C23 C24 119.9(6)
C29 C28 C25 118.5(8)
C32 C31 C36 121.5(5)
C32 C31 C51 112.8(5)
C36 C31 C51 125.7(5)
C34 C33 C32 122.8(5)
C33 C34 C35 120.0(5)
C33 C34 C43 121.7(5)
C35 C34 C43 118.4(5)
C40 C35 C34 121.9(5)
C40 C35 C36 119.4(5)
C34 C35 C36 118.7(5)
C37 C36 C31 122.7(5)
C37 C36 C35 118.4(5)
C31 C36 C35 118.9(5)
C38 C37 C36 120.6(6)
C37 C38 C39 121.4(6)
C38 C39 C40 121.4(6)
C39 C40 C35 118.6(6)
C39 C40 C41 121.9(6)
C35 C40 C41 119.4(6)
C50 C41 C42 119.4(6)
C50 C41 C40 121.7(6)
C42 C41 C40 118.8(5)
C41 C42 C43 121.9(5)
C41 C42 C47 119.2(6)
C43 C42 C47 118.8(6)
C44 C43 C42 118.7(5)
C44 C43 C34 121.8(5)
C42 C43 C34 119.5(5)
C43 C44 C45 120.9(6)
C46 C45 C44 120.8(7)
C45 C46 C47 120.6(6)
C46 C47 C48 121.7(7)
C46 C47 C42 120.1(7)
C48 C47 C42 118.2(7)
C49 C48 C47 121.4(7)
C48 C49 C50 120.8(8)
C49 C50 C41 120.9(7)
C53 C52 C57 120.2(6)
C53 C52 N2 119.3(6)
C57 C52 N2 120.5(6)
C52 C53 C54 118.0(8)
C55 C54 C53 121.8(8)
C56 C55 C54 118.9(7)
C56 C55 C58 121.9(10)
C54 C55 C58 119.1(10)
C55 C56 C57 120.8(8)
C52 C57 C56 120.3(7)
C59 C58 C55 119.0(12)
O1 C61 O2 126.8(6)
O1 C61 C62 116.8(6)
O2 C61 C62 116.4(5)
O4 C63 O3 126.8(6)
O4 C63 C64 116.6(7)
O3 C63 C64 116.6(6)

loop_
_geom_bond_atom_site_label_1
_geom_bond_atom_site_label_2
_geom_bond_distance
Pd1 C7 1.972(6)
Pd1 N1 1.985(5)
Pd1 O1 2.048(4)
Pd1 O3 2.152(4)
Pd2 C32 1.962(5)
Pd2 N2 2.031(5)
Pd2 O2 2.055(4)
Pd2 O4 2.123(4)
N1 C21 1.285(7)
N1 C22 1.431(7)
N2 C51 1.287(7)
N2 C52 1.429(7)
O4 C63 1.245(7)
O3 C63 1.247(7)
O2 C61 1.258(7)
O1 C61 1.231(6)
C7 C8 1.373(7)
C7 C6 1.415(7)
C32 C33 1.386(7)
C32 C31 1.410(7)
C21 C1 1.435(8)
C51 C31 1.432(7)
C1 C2 1.374(8)
C1 C6 1.433(7)
C2 C3 1.380(8)
C3 C4 1.391(8)
C5 C10 1.420(8)
C5 C6 1.428(7)
C5 C4 1.449(8)
C8 C9 1.378(8)
C4 C13 1.448(8)
C9 C10 1.384(8)
C10 C11 1.467(8)
C11 C20 1.372(9)
C11 C12 1.417(9)
C12 C17 1.424(9)
C12 C13 1.433(9)
C13 C14 1.380(9)
C14 C15 1.391(11)
C15 C16 1.363(13)
C16 C17 1.398(13)
C17 C18 1.404(12)
C18 C19 1.344(12)
C19 C20 1.398(10)
C22 C27 1.361(8)
C22 C23 1.366(9)
C27 C26 1.370(8)
C26 C25 1.373(9)
C25 C24 1.357(10)
C25 C28 1.510(9)
C24 C23 1.385(9)
C28 C29 1.336(11)
C31 C36 1.416(7)
C33 C34 1.385(7)
C34 C35 1.423(8)
C34 C43 1.474(7)
C35 C40 1.420(7)
C35 C36 1.438(7)
C36 C37 1.411(8)
C37 C38 1.355(8)
C38 C39 1.376(9)
C39 C40 1.389(8)
C40 C41 1.467(8)
C41 C50 1.396(8)
C41 C42 1.416(8)
C42 C43 1.419(8)
C42 C47 1.428(8)
C43 C44 1.385(8)
C44 C45 1.400(8)
C45 C46 1.355(10)
C46 C47 1.380(9)
C47 C48 1.427(10)
C48 C49 1.345(11)
C49 C50 1.390(9)
C52 C53 1.377(9)
C52 C57 1.380(9)
C53 C54 1.406(10)
C54 C55 1.375(12)
C55 C56 1.358(11)
C55 C58 1.527(10)
C56 C57 1.385(9)
C58 C59 1.242(14)
C61 C62 1.505(8)
C63 C64 1.514(9)
